data_7045944
loop_
_publ_author_name
'Oschmann, W.'
'Borner, C.'
'Kleeberg, C.'

_publ_section_title
;
 Unsymmetrical diborane(4) derivatives by copper mediated B-B coupling.
;
_journal_issue 15
_journal_name_full 'Dalton transactions (Cambridge, England : 2003)'
_journal_page_first 5318
_journal_page_last 5327
_journal_paper_doi 10.1039/c8dt00627j
_journal_volume 47
_journal_year 2018
_chemical_formula_moiety '0.5 (C11H22B2O4), 0.33 (C11H22B2O4), 0.17 (C12H24B2O4)'
_chemical_formula_sum 'C11.17 H22.33 B2 O4'
_chemical_formula_weight 242.24
_space_group_crystal_system monoclinic
_space_group_IT_number 14
_space_group_name_Hall '-P 2ybc'
_space_group_name_H-M_alt 'P 1 21/c 1'
_symmetry_space_group_name_Hall '-P 2ybc'
_symmetry_space_group_name_H-M 'P 1 21/c 1'
_atom_sites_solution_hydrogens geom
_atom_sites_solution_primary iterative
_atom_sites_solution_secondary difmap
_audit_creation_method SHELXL-2017/1
_audit_update_record
;
2018-01-30 deposited with the CCDC.
2018-03-13 downloaded from the CCDC.
;
_cell_angle_alpha 90
_cell_angle_beta 92.725(3)
_cell_angle_gamma 90
_cell_formula_units_Z 8
_cell_length_a 20.2409(10)
_cell_length_b 11.7717(4)
_cell_length_c 11.6993(4)
_cell_measurement_reflns_used 12929
_cell_measurement_temperature 100(2)
_cell_measurement_theta_max 74.8160
_cell_measurement_theta_min 4.3180
_cell_volume 2784.44(19)
_computing_cell_refinement
;
 CrysAlisPro 1.171.38.43 (Rigaku Oxford Diffraction, 2015)
;
_computing_data_collection
;
 CrysAlisPro 1.171.38.43 (Rigaku Oxford Diffraction, 2015)
;
_computing_data_reduction
;
 CrysAlisPro 1.171.38.43 (Rigaku Oxford Diffraction, 2015)
;
_computing_molecular_graphics
;
 K. Brandenburg, 2017, Diamond 4.4.1, Crystal Impact GbR, Bonn, Germany.
;
_computing_publication_material
;
 WinGX v2014.1 (L. J. Farrugia, J. Appl. Cryst., 2012, 45, 849-854.)
;
_computing_structure_refinement
;
 SHELXL-2017/1 (G. M. Sheldrick, Acta Cryst., 2015, C71, 3--8)
;
_computing_structure_solution
;
 SHELXT (Ver. 2014/5) (G. M. Sheldrick, Acta Cryst., 2015, A71, 3--8)
;
_diffrn_ambient_environment N~2~
_diffrn_ambient_temperature 100(2)
_diffrn_detector 'CCD plate'
_diffrn_detector_area_resol_mean 10.3543
_diffrn_detector_type Atlas
_diffrn_measured_fraction_theta_full 1.000
_diffrn_measured_fraction_theta_max 0.994
_diffrn_measurement_device 'four-circle diffractometer'
_diffrn_measurement_device_type 'Oxford Diffraction, Xcalibur, Atlas, Nova'
_diffrn_measurement_method \w-scan
_diffrn_radiation_monochromator mirror
_diffrn_radiation_type CuK\a
_diffrn_radiation_wavelength 1.54184
_diffrn_reflns_av_unetI/netI 0.0210
_diffrn_reflns_Laue_measured_fraction_full 1.000
_diffrn_reflns_Laue_measured_fraction_max 0.994
_diffrn_reflns_limit_h_max 25
_diffrn_reflns_limit_h_min -25
_diffrn_reflns_limit_k_max 14
_diffrn_reflns_limit_k_min -14
_diffrn_reflns_limit_l_max 14
_diffrn_reflns_limit_l_min -14
_diffrn_reflns_number 6940
_diffrn_reflns_point_group_measured_fraction_full 1.000
_diffrn_reflns_point_group_measured_fraction_max 0.994
_diffrn_reflns_theta_full 67.684
_diffrn_reflns_theta_max 76.444
_diffrn_reflns_theta_min 4.346
_diffrn_source 'micro-focus sealed X-ray tube'
_diffrn_source_type 'Nova (Cu) X-ray Source'
_exptl_absorpt_coefficient_mu 0.666
_exptl_absorpt_correction_T_max 1.00000
_exptl_absorpt_correction_T_min 0.68209
_exptl_absorpt_correction_type multi-scan
_exptl_absorpt_process_details
;
CrysAlisPro 1.171.38.43 (Rigaku Oxford Diffraction, 2015)
Empirical absorption correction using spherical harmonics,
 implemented in SCALE3 ABSPACK scaling algorithm.
;
_exptl_crystal_colour colourless
_exptl_crystal_density_diffrn 1.156
_exptl_crystal_description plate
_exptl_crystal_F_000 1051
_exptl_crystal_recrystallization_method
;
 From a solution of pinB-Bneop and B2pin2 (50mol%) in n-pentane at -40 deg. C.
;
_exptl_crystal_size_max 0.228
_exptl_crystal_size_mid 0.121
_exptl_crystal_size_min 0.116
_refine_diff_density_max 0.490
_refine_diff_density_min -0.175
_refine_diff_density_rms 0.042
_refine_ls_extinction_method none
_refine_ls_goodness_of_fit_ref 1.083
_refine_ls_hydrogen_treatment constr
_refine_ls_matrix_type full
_refine_ls_number_parameters 432
_refine_ls_number_reflns 6940
_refine_ls_number_restraints 97
_refine_ls_restrained_S_all 1.095
_refine_ls_R_factor_all 0.0802
_refine_ls_R_factor_gt 0.0690
_refine_ls_shift/su_max 0.000
_refine_ls_shift/su_mean 0.000
_refine_ls_structure_factor_coef Fsqd
_refine_ls_weighting_details 'w=1/[\s^2^(Fo^2^)+(0.0897P)^2^+1.0784P] where P=(Fo^2^+2Fc^2^)/3'
_refine_ls_weighting_scheme calc
_refine_ls_wR_factor_gt 0.1783
_refine_ls_wR_factor_ref 0.1852
_reflns_number_gt 5924
_reflns_number_total 6940
_reflns_threshold_expression 'I > 2\s(I)'
_cod_data_source_file c8dt00627j2.cif
_cod_data_source_block wo17wo
_cod_depositor_comments 'Adding full bibliography for 7045941--7045953.cif.'
_cod_database_code 7045944
_shelx_shelxl_version_number 2017/1
_shelx_space_group_comment
;
The symmetry employed for this shelxl refinement is uniquely defined
by the following loop, which should always be used as a source of
symmetry information in preference to the above space-group names.
They are only intended as comments.
;

loop_
_space_group_symop_operation_xyz
'x, y, z'
'-x, y+1/2, -z+1/2'
'-x, -y, -z'
'x, -y-1/2, z-1/2'

loop_
_atom_site_label
_atom_site_type_symbol
_atom_site_fract_x
_atom_site_fract_y
_atom_site_fract_z
_atom_site_U_iso_or_equiv
_atom_site_adp_type
_atom_site_occupancy
_atom_site_site_symmetry_order
_atom_site_calc_flag
_atom_site_refinement_flags_posn
_atom_site_refinement_flags_adp
_atom_site_refinement_flags_occupancy
_atom_site_disorder_assembly
_atom_site_disorder_group
C1 C 0.01795(14) 0.8245(2) 0.2029(2) 0.0450(6) Uani 1 1 d D . . . .
C2 C 0.06029(12) 0.9269(2) 0.24653(19) 0.0408(5) Uani 1 1 d D . . . .
C3 C 0.0249(2) 0.7985(3) 0.0759(2) 0.0687(10) Uani 1 1 d D . . . .
H3A H 0.071717 0.800602 0.058281 0.103 Uiso 1 1 calc R U . . .
H3B H 0.000471 0.855292 0.029537 0.103 Uiso 1 1 calc R U . . .
H3C H 0.006895 0.722782 0.058541 0.103 Uiso 1 1 calc R U . . .
C4 C -0.05402(15) 0.8291(3) 0.2306(3) 0.0627(8) Uani 1 1 d D . . . .
H4A H -0.077044 0.762646 0.197716 0.094 Uiso 1 1 calc R U . . .
H4B H -0.074073 0.898497 0.198281 0.094 Uiso 1 1 calc R U . . .
H4C H -0.057691 0.829153 0.313827 0.094 Uiso 1 1 calc R U . . .
C5 C 0.07031(16) 1.0191(2) 0.1582(2) 0.0557(7) Uani 1 1 d D . . . .
H5A H 0.100043 1.077497 0.191171 0.084 Uiso 1 1 calc R U . . .
H5B H 0.027567 1.053564 0.135769 0.084 Uiso 1 1 calc R U . . .
H5C H 0.089802 0.985877 0.090831 0.084 Uiso 1 1 calc R U . . .
C6 C 0.03536(14) 0.9796(2) 0.3553(2) 0.0489(6) Uani 1 1 d D . . . .
H6A H 0.028415 0.919785 0.411749 0.073 Uiso 1 1 calc R U . . .
H6B H -0.006508 1.019088 0.337565 0.073 Uiso 1 1 calc R U . . .
H6C H 0.068139 1.033949 0.386676 0.073 Uiso 1 1 calc R U . . .
C7 C 0.20788(13) 0.4892(2) 0.4229(2) 0.0484(6) Uani 1 1 d . . . . .
H7A H 0.221887 0.441433 0.358726 0.058 Uiso 1 1 calc R U . . .
H7B H 0.189913 0.438198 0.481159 0.058 Uiso 1 1 calc R U . . .
C8 C 0.26750(13) 0.5510(2) 0.4750(2) 0.0478(6) Uani 1 1 d . . . . .
C9 C 0.29039(13) 0.6324(3) 0.3834(2) 0.0517(6) Uani 1 1 d . . . . .
H9A H 0.327230 0.679424 0.415796 0.062 Uiso 1 1 calc R U . . .
H9B H 0.307137 0.588017 0.318906 0.062 Uiso 1 1 calc R U . . .
C10 C 0.32204(17) 0.4651(3) 0.5060(3) 0.0740(10) Uani 1 1 d . . . . .
H10A H 0.331537 0.420022 0.438234 0.111 Uiso 1 1 calc R U . . .
H10B H 0.307448 0.414609 0.566439 0.111 Uiso 1 1 calc R U . . .
H10C H 0.362122 0.505443 0.533109 0.111 Uiso 1 1 calc R U . . .
C11 C 0.24951(16) 0.6170(3) 0.5820(2) 0.0599(8) Uani 1 1 d . . . . .
H11A H 0.232904 0.564138 0.638659 0.090 Uiso 1 1 calc R U . . .
H11B H 0.215237 0.673127 0.561359 0.090 Uiso 1 1 calc R U . . .
H11C H 0.288879 0.655905 0.614482 0.090 Uiso 1 1 calc R U . . .
B1 B 0.11271(13) 0.7604(2) 0.2946(2) 0.0375(5) Uani 1 1 d D . . . .
B2 B 0.17315(14) 0.6696(2) 0.3440(2) 0.0403(6) Uani 1 1 d . . . . .
O1 O 0.04951(8) 0.72915(14) 0.26445(13) 0.0394(4) Uani 1 1 d D . . . .
O2 O 0.12401(8) 0.87481(14) 0.27743(15) 0.0416(4) Uani 1 1 d D . . . .
O3 O 0.15650(8) 0.56544(14) 0.38145(15) 0.0431(4) Uani 1 1 d . . . . .
O4 O 0.23740(9) 0.70559(16) 0.34122(15) 0.0469(4) Uani 1 1 d . . . . .
C12 C 0.23825(16) 0.0687(3) 0.5555(3) 0.0487(8) Uani 0.814(3) 1 d D . P A 1
C13 C 0.28108(18) 0.0775(3) 0.4501(3) 0.0503(8) Uani 0.814(3) 1 d D . P A 1
C14 C 0.2002(3) -0.0412(5) 0.5672(4) 0.0703(14) Uani 0.814(3) 1 d D . P A 1
H14A H 0.167635 -0.048728 0.502960 0.105 Uiso 0.814(3) 1 calc R U P A 1
H14B H 0.230958 -0.105518 0.567083 0.105 Uiso 0.814(3) 1 calc R U P A 1
H14C H 0.177376 -0.040565 0.639262 0.105 Uiso 0.814(3) 1 calc R U P A 1
C15 C 0.1927(3) 0.1708(7) 0.5653(5) 0.0746(14) Uani 0.814(3) 1 d D . P A 1
H15A H 0.158487 0.168627 0.503205 0.112 Uiso 0.814(3) 1 calc R U P A 1
H15B H 0.171886 0.168636 0.639121 0.112 Uiso 0.814(3) 1 calc R U P A 1
H15C H 0.218538 0.240861 0.559710 0.112 Uiso 0.814(3) 1 calc R U P A 1
C16 C 0.3077(3) -0.0337(4) 0.4106(5) 0.0831(16) Uani 0.814(3) 1 d D . P A 1
H16A H 0.271207 -0.081147 0.380231 0.125 Uiso 0.814(3) 1 calc R U P A 1
H16B H 0.338913 -0.020115 0.350448 0.125 Uiso 0.814(3) 1 calc R U P A 1
H16C H 0.330583 -0.072524 0.475155 0.125 Uiso 0.814(3) 1 calc R U P A 1
C17 C 0.2487(4) 0.1397(7) 0.3473(4) 0.0738(14) Uani 0.814(3) 1 d D . P A 1
H17A H 0.210866 0.095508 0.316555 0.111 Uiso 0.814(3) 1 calc R U P A 1
H17B H 0.233551 0.214624 0.371427 0.111 Uiso 0.814(3) 1 calc R U P A 1
H17C H 0.280958 0.148743 0.288120 0.111 Uiso 0.814(3) 1 calc R U P A 1
O5 O 0.28684(13) 0.0803(3) 0.6510(2) 0.0592(8) Uani 0.814(3) 1 d D . P A 1
O6 O 0.33761(13) 0.1453(2) 0.4947(2) 0.0578(7) Uani 0.814(3) 1 d D . P A 1
B3 B 0.33890(18) 0.1355(3) 0.6139(3) 0.0520(8) Uani 0.814(3) 1 d D . P A 1
C12A C 0.2662(6) 0.0039(9) 0.5415(10) 0.0503(8) Uani 0.186(3) 1 d D . P A 2
C13A C 0.2455(5) 0.1208(10) 0.4938(10) 0.0487(8) Uani 0.186(3) 1 d D . P A 2
C14A C 0.3121(10) -0.0695(18) 0.4716(17) 0.0831(16) Uani 0.186(3) 1 d D . P A 2
H14D H 0.288034 -0.096081 0.402008 0.125 Uiso 0.186(3) 1 calc R U P A 2
H14E H 0.350350 -0.024289 0.450672 0.125 Uiso 0.186(3) 1 calc R U P A 2
H14F H 0.327263 -0.135001 0.517403 0.125 Uiso 0.186(3) 1 calc R U P A 2
C15A C 0.2107(10) -0.067(2) 0.585(2) 0.0703(14) Uani 0.186(3) 1 d D . P A 2
H15D H 0.181873 -0.092309 0.520572 0.105 Uiso 0.186(3) 1 calc R U P A 2
H15E H 0.229097 -0.133036 0.626300 0.105 Uiso 0.186(3) 1 calc R U P A 2
H15F H 0.184995 -0.021073 0.637210 0.105 Uiso 0.186(3) 1 calc R U P A 2
C16A C 0.2403(19) 0.130(3) 0.3657(13) 0.0738(14) Uani 0.186(3) 1 d D . P A 2
H16D H 0.203594 0.082438 0.335802 0.111 Uiso 0.186(3) 1 calc R U P A 2
H16E H 0.232338 0.208991 0.343565 0.111 Uiso 0.186(3) 1 calc R U P A 2
H16F H 0.281654 0.103496 0.334177 0.111 Uiso 0.186(3) 1 calc R U P A 2
C17A C 0.1835(10) 0.173(3) 0.542(3) 0.0746(14) Uani 0.186(3) 1 d D . P A 2
H17D H 0.144851 0.126800 0.518555 0.112 Uiso 0.186(3) 1 calc R U P A 2
H17E H 0.188313 0.174687 0.625804 0.112 Uiso 0.186(3) 1 calc R U P A 2
H17F H 0.177516 0.250348 0.512812 0.112 Uiso 0.186(3) 1 calc R U P A 2
O5A O 0.3071(6) 0.0388(9) 0.6431(9) 0.0592(8) Uani 0.186(3) 1 d D . P A 2
O6A O 0.3016(5) 0.1939(8) 0.5322(8) 0.0578(7) Uani 0.186(3) 1 d D . P A 2
B3A B 0.33890(18) 0.1355(3) 0.6139(3) 0.0520(8) Uani 0.186(3) 1 d D . P A 2
C18 C 0.4676(2) 0.1848(5) 0.8779(4) 0.0569(12) Uani 0.669(3) 1 d . . P B 3
H18A H 0.495892 0.124506 0.913246 0.068 Uiso 0.669(3) 1 calc R U P B 3
H18B H 0.444166 0.222870 0.939662 0.068 Uiso 0.669(3) 1 calc R U P B 3
C19 C 0.5107(2) 0.2705(5) 0.8203(4) 0.0487(10) Uani 0.669(3) 1 d . . P B 3
C20 C 0.4653(4) 0.3549(7) 0.7629(7) 0.075(2) Uani 0.669(3) 1 d . . P B 3
H20A H 0.442854 0.399065 0.821714 0.091 Uiso 0.669(3) 1 calc R U P B 3
H20B H 0.491467 0.408529 0.718092 0.091 Uiso 0.669(3) 1 calc R U P B 3
C21 C 0.5505(3) 0.2101(7) 0.7333(6) 0.085(2) Uani 0.669(3) 1 d . . P B 3
H21A H 0.580095 0.154962 0.772239 0.127 Uiso 0.669(3) 1 calc R U P B 3
H21B H 0.520604 0.170411 0.678464 0.127 Uiso 0.669(3) 1 calc R U P B 3
H21C H 0.576826 0.265627 0.692721 0.127 Uiso 0.669(3) 1 calc R U P B 3
C22 C 0.5559(3) 0.3309(5) 0.9070(4) 0.0738(15) Uani 0.669(3) 1 d . . P B 3
H22A H 0.585839 0.275704 0.944965 0.111 Uiso 0.669(3) 1 calc R U P B 3
H22B H 0.581880 0.388191 0.868129 0.111 Uiso 0.669(3) 1 calc R U P B 3
H22C H 0.529391 0.368013 0.964166 0.111 Uiso 0.669(3) 1 calc R U P B 3
O7 O 0.41920(15) 0.1333(3) 0.7974(2) 0.0577(8) Uani 0.669(3) 1 d . . P B 3
O8 O 0.4155(3) 0.2999(4) 0.6867(4) 0.0687(16) Uani 0.669(3) 1 d . . P B 3
B4 B 0.4019(2) 0.1917(3) 0.7008(3) 0.0627(9) Uani 0.669(3) 1 d . . P B 3
C18A C 0.5039(4) 0.1961(10) 0.8078(8) 0.048(3) Uani 0.222(3) 1 d D . P C 4
C19A C 0.4790(6) 0.3182(9) 0.7851(12) 0.058(5) Uani 0.222(3) 1 d D . P C 4
C20A C 0.5769(6) 0.181(2) 0.7842(17) 0.085(2) Uani 0.222(3) 1 d D . P C 4
H20C H 0.604044 0.225290 0.839284 0.127 Uiso 0.222(3) 1 calc R U P C 4
H20D H 0.588725 0.100047 0.791875 0.127 Uiso 0.222(3) 1 calc R U P C 4
H20E H 0.584851 0.206223 0.706392 0.127 Uiso 0.222(3) 1 calc R U P C 4
C21A C 0.4909(12) 0.1512(18) 0.9266(11) 0.080(6) Uani 0.222(3) 1 d D . P C 4
H21F H 0.517348 0.194226 0.984013 0.120 Uiso 0.222(3) 1 calc R U P C 4
H21G H 0.443812 0.159889 0.940979 0.120 Uiso 0.222(3) 1 calc R U P C 4
H21H H 0.502967 0.070713 0.931364 0.120 Uiso 0.222(3) 1 calc R U P C 4
C22A C 0.5174(10) 0.3804(14) 0.6939(16) 0.063(4) Uani 0.222(3) 1 d D . P C 4
H22D H 0.562684 0.395048 0.723615 0.094 Uiso 0.222(3) 1 calc R U P C 4
H22E H 0.518556 0.333093 0.625066 0.094 Uiso 0.222(3) 1 calc R U P C 4
H22F H 0.495494 0.452599 0.674781 0.094 Uiso 0.222(3) 1 calc R U P C 4
C23A C 0.4754(12) 0.3947(18) 0.8882(18) 0.093(5) Uani 0.222(3) 1 d D . P C 4
H23A H 0.519892 0.406037 0.922845 0.140 Uiso 0.222(3) 1 calc R U P C 4
H23B H 0.456591 0.468202 0.864420 0.140 Uiso 0.222(3) 1 calc R U P C 4
H23C H 0.447222 0.359447 0.944114 0.140 Uiso 0.222(3) 1 calc R U P C 4
O7A O 0.4633(4) 0.1291(6) 0.7255(8) 0.053(2) Uani 0.222(3) 1 d D . P C 4
O8A O 0.4121(6) 0.3005(9) 0.7320(13) 0.070(6) Uani 0.222(3) 1 d D . P C 4
B4A B 0.4019(2) 0.1917(3) 0.7008(3) 0.0627(9) Uani 0.222(3) 1 d D . P C 4
C18B C 0.5125(6) 0.2553(17) 0.7342(14) 0.048(3) Uani 0.109(2) 1 d D . P D 5
C19B C 0.4713(8) 0.2703(18) 0.8414(13) 0.058(5) Uani 0.109(2) 1 d D . P D 5
C20B C 0.527(2) 0.366(2) 0.674(3) 0.063(4) Uani 0.109(2) 1 d D . P D 5
H20F H 0.555734 0.413675 0.723879 0.094 Uiso 0.109(2) 1 calc R U P D 5
H20G H 0.548693 0.350549 0.602764 0.094 Uiso 0.109(2) 1 calc R U P D 5
H20H H 0.485185 0.406735 0.656447 0.094 Uiso 0.109(2) 1 calc R U P D 5
C21B C 0.5767(10) 0.191(4) 0.760(3) 0.085(2) Uani 0.109(2) 1 d D . P D 5
H21D H 0.606502 0.236765 0.809439 0.127 Uiso 0.109(2) 1 calc R U P D 5
H21E H 0.567074 0.119109 0.798880 0.127 Uiso 0.109(2) 1 calc R U P D 5
H21I H 0.597947 0.174080 0.688259 0.127 Uiso 0.109(2) 1 calc R U P D 5
C22B C 0.4764(19) 0.390(3) 0.893(4) 0.093(5) Uani 0.109(2) 1 d D . P D 5
H22G H 0.521170 0.401551 0.926574 0.140 Uiso 0.109(2) 1 calc R U P D 5
H22H H 0.467187 0.446141 0.832717 0.140 Uiso 0.109(2) 1 calc R U P D 5
H22I H 0.444259 0.397705 0.952346 0.140 Uiso 0.109(2) 1 calc R U P D 5
C23B C 0.483(2) 0.182(4) 0.933(2) 0.080(6) Uani 0.109(2) 1 d D . P D 5
H23D H 0.528686 0.188807 0.965812 0.120 Uiso 0.109(2) 1 calc R U P D 5
H23E H 0.452131 0.193282 0.993986 0.120 Uiso 0.109(2) 1 calc R U P D 5
H23F H 0.476897 0.105914 0.900359 0.120 Uiso 0.109(2) 1 calc R U P D 5
O7B O 0.4692(5) 0.1838(14) 0.6603(12) 0.053(2) Uani 0.109(2) 1 d D . P D 5
O8B O 0.4030(7) 0.259(2) 0.7929(14) 0.070(6) Uani 0.109(2) 1 d D . P D 5
B4B B 0.4019(2) 0.1917(3) 0.7008(3) 0.0627(9) Uani 0.109(2) 1 d D . P D 5

loop_
_atom_site_aniso_label
_atom_site_aniso_U_11
_atom_site_aniso_U_22
_atom_site_aniso_U_33
_atom_site_aniso_U_23
_atom_site_aniso_U_13
_atom_site_aniso_U_12
C1 0.0526(14) 0.0475(14) 0.0339(11) 0.0037(10) -0.0080(10) 0.0081(12)
C2 0.0459(13) 0.0444(13) 0.0322(11) 0.0086(10) 0.0033(10) 0.0076(11)
C3 0.106(3) 0.0664(19) 0.0320(13) 0.0016(12) -0.0189(15) 0.0115(18)
C4 0.0478(15) 0.0563(16) 0.082(2) 0.0116(16) -0.0128(15) 0.0043(13)
C5 0.0681(18) 0.0517(15) 0.0482(14) 0.0170(13) 0.0119(13) 0.0063(14)
C6 0.0600(16) 0.0483(14) 0.0382(12) 0.0012(11) 0.0002(11) 0.0106(13)
C7 0.0498(14) 0.0401(13) 0.0553(14) 0.0057(12) 0.0030(12) 0.0078(11)
C8 0.0434(13) 0.0569(16) 0.0425(13) 0.0011(11) -0.0023(10) 0.0164(12)
C9 0.0417(13) 0.0632(17) 0.0503(14) -0.0073(13) 0.0044(11) -0.0005(13)
C10 0.0586(19) 0.081(2) 0.081(2) -0.0016(19) -0.0113(17) 0.0273(18)
C11 0.0587(17) 0.077(2) 0.0436(14) -0.0015(14) 0.0002(12) 0.0179(16)
B1 0.0411(13) 0.0419(14) 0.0294(11) 0.0012(10) 0.0010(10) 0.0002(12)
B2 0.0415(14) 0.0427(14) 0.0366(13) -0.0037(11) 0.0014(11) -0.0005(12)
O1 0.0424(9) 0.0398(9) 0.0356(8) 0.0038(7) -0.0038(6) 0.0017(7)
O2 0.0418(9) 0.0400(9) 0.0428(9) 0.0043(7) 0.0007(7) 0.0026(7)
O3 0.0395(9) 0.0390(9) 0.0503(9) 0.0043(7) -0.0031(7) 0.0019(7)
O4 0.0423(9) 0.0525(10) 0.0458(9) 0.0019(8) 0.0025(8) -0.0008(8)
C12 0.0454(16) 0.066(2) 0.0331(15) 0.0050(13) -0.0100(13) -0.0062(16)
C13 0.0528(18) 0.0555(19) 0.0419(15) -0.0044(14) -0.0040(14) -0.0153(16)
C14 0.074(3) 0.084(3) 0.050(2) 0.027(2) -0.0208(19) -0.024(3)
C15 0.055(2) 0.094(3) 0.073(4) -0.018(3) -0.013(2) 0.004(2)
C16 0.072(3) 0.081(3) 0.094(4) -0.041(3) -0.017(3) 0.007(2)
C17 0.092(3) 0.088(3) 0.040(2) 0.013(2) -0.016(2) -0.035(2)
O5 0.0541(17) 0.085(2) 0.0372(10) 0.0120(13) -0.0127(11) -0.0115(14)
O6 0.0601(15) 0.0675(17) 0.0453(13) -0.0068(11) -0.0039(11) -0.0239(13)
B3 0.0608(19) 0.0447(16) 0.0490(17) 0.0009(14) -0.0143(14) -0.0001(14)
C12A 0.0528(18) 0.0555(19) 0.0419(15) -0.0044(14) -0.0040(14) -0.0153(16)
C13A 0.0454(16) 0.066(2) 0.0331(15) 0.0050(13) -0.0100(13) -0.0062(16)
C14A 0.072(3) 0.081(3) 0.094(4) -0.041(3) -0.017(3) 0.007(2)
C15A 0.074(3) 0.084(3) 0.050(2) 0.027(2) -0.0208(19) -0.024(3)
C16A 0.092(3) 0.088(3) 0.040(2) 0.013(2) -0.016(2) -0.035(2)
C17A 0.055(2) 0.094(3) 0.073(4) -0.018(3) -0.013(2) 0.004(2)
O5A 0.0541(17) 0.085(2) 0.0372(10) 0.0120(13) -0.0127(11) -0.0115(14)
O6A 0.0601(15) 0.0675(17) 0.0453(13) -0.0068(11) -0.0039(11) -0.0239(13)
B3A 0.0608(19) 0.0447(16) 0.0490(17) 0.0009(14) -0.0143(14) -0.0001(14)
C18 0.053(3) 0.088(4) 0.029(2) 0.004(2) 0.0028(19) -0.007(2)
C19 0.039(2) 0.070(3) 0.037(2) -0.001(2) -0.0024(16) -0.008(2)
C20 0.089(5) 0.072(5) 0.063(3) -0.001(3) -0.025(3) -0.024(4)
C21 0.064(4) 0.121(5) 0.071(4) -0.017(4) 0.024(3) -0.009(4)
C22 0.072(3) 0.088(4) 0.059(3) -0.001(3) -0.026(2) -0.020(3)
O7 0.0533(17) 0.081(2) 0.0385(14) 0.0112(14) -0.0053(13) -0.0145(16)
O8 0.083(3) 0.054(2) 0.066(3) 0.0095(19) -0.035(2) -0.019(2)
B4 0.074(2) 0.059(2) 0.0528(18) 0.0033(16) -0.0212(17) -0.0079(18)
C18A 0.024(5) 0.074(9) 0.043(6) 0.004(5) -0.011(4) -0.006(5)
C19A 0.072(11) 0.041(12) 0.061(12) -0.012(8) 0.007(10) -0.025(9)
C20A 0.064(4) 0.121(5) 0.071(4) -0.017(4) 0.024(3) -0.009(4)
C21A 0.120(13) 0.090(15) 0.030(5) 0.008(7) -0.005(6) -0.033(10)
C22A 0.068(9) 0.057(7) 0.064(9) -0.007(6) 0.003(7) -0.005(6)
C23A 0.073(7) 0.109(10) 0.097(9) -0.050(8) -0.013(7) 0.017(7)
O7A 0.050(4) 0.046(5) 0.060(5) -0.009(3) -0.021(4) 0.006(4)
O8A 0.047(5) 0.096(12) 0.065(12) -0.030(9) -0.017(8) 0.028(6)
B4A 0.074(2) 0.059(2) 0.0528(18) 0.0033(16) -0.0212(17) -0.0079(18)
C18B 0.024(5) 0.074(9) 0.043(6) 0.004(5) -0.011(4) -0.006(5)
C19B 0.072(11) 0.041(12) 0.061(12) -0.012(8) 0.007(10) -0.025(9)
C20B 0.068(9) 0.057(7) 0.064(9) -0.007(6) 0.003(7) -0.005(6)
C21B 0.064(4) 0.121(5) 0.071(4) -0.017(4) 0.024(3) -0.009(4)
C22B 0.073(7) 0.109(10) 0.097(9) -0.050(8) -0.013(7) 0.017(7)
C23B 0.120(13) 0.090(15) 0.030(5) 0.008(7) -0.005(6) -0.033(10)
O7B 0.050(4) 0.046(5) 0.060(5) -0.009(3) -0.021(4) 0.006(4)
O8B 0.047(5) 0.096(12) 0.065(12) -0.030(9) -0.017(8) 0.028(6)
B4B 0.074(2) 0.059(2) 0.0528(18) 0.0033(16) -0.0212(17) -0.0079(18)

loop_
_atom_type_symbol
_atom_type_description
_atom_type_scat_dispersion_real
_atom_type_scat_dispersion_imag
_atom_type_scat_source
C C 0.0181 0.0091 'International Tables Vol C Tables 4.2.6.8 and 6.1.1.4'
H H 0.0000 0.0000 'International Tables Vol C Tables 4.2.6.8 and 6.1.1.4'
B B 0.0090 0.0039 'International Tables Vol C Tables 4.2.6.8 and 6.1.1.4'
O O 0.0492 0.0322 'International Tables Vol C Tables 4.2.6.8 and 6.1.1.4'

loop_
_geom_angle_atom_site_label_1
_geom_angle_atom_site_label_2
_geom_angle_atom_site_label_3
_geom_angle
O1 C1 C4 109.0(2)
O1 C1 C3 105.4(2)
C4 C1 C3 110.5(3)
O1 C1 C2 102.26(18)
C4 C1 C2 115.2(2)
C3 C1 C2 113.6(2)
O2 C2 C5 108.9(2)
O2 C2 C6 106.76(19)
C5 C2 C6 109.7(2)
O2 C2 C1 102.93(19)
C5 C2 C1 114.9(2)
C6 C2 C1 113.1(2)
O3 C7 C8 112.6(2)
C7 C8 C9 106.4(2)
C7 C8 C10 109.3(3)
C9 C8 C10 110.0(3)
C7 C8 C11 110.9(2)
C9 C8 C11 110.3(3)
C10 C8 C11 109.8(2)
O4 C9 C8 111.7(2)
O1 B1 O2 112.7(2)
O1 B1 B2 124.6(2)
O2 B1 B2 122.6(2)
O3 B2 O4 122.7(2)
O3 B2 B1 119.6(2)
O4 B2 B1 117.7(2)
B1 O1 C1 107.62(19)
B1 O2 C2 107.16(19)
B2 O3 C7 119.2(2)
B2 O4 C9 119.8(2)
O5 C12 C14 109.7(3)
O5 C12 C15 104.9(3)
C14 C12 C15 110.8(4)
O5 C12 C13 102.8(3)
C14 C12 C13 115.9(4)
C15 C12 C13 111.8(4)
O6 C13 C16 107.3(3)
O6 C13 C17 108.4(3)
C16 C13 C17 108.8(5)
O6 C13 C12 102.1(2)
C16 C13 C12 114.4(4)
C17 C13 C12 115.1(4)
B3 O5 C12 108.1(3)
B3 O6 C13 106.6(2)
O5 B3 O6 112.9(3)
O5A C12A C15A 106.3(11)
O5A C12A C14A 104.8(10)
C15A C12A C14A 110.5(13)
O5A C12A C13A 100.1(7)
C15A C12A C13A 115.1(11)
C14A C12A C13A 118.2(11)
O6A C13A C16A 106.2(13)
O6A C13A C17A 106.7(13)
C16A C13A C17A 108.7(14)
O6A C13A C12A 102.7(7)
C16A C13A C12A 115.5(14)
C17A C13A C12A 116.0(13)
B3A O5A C12A 106.6(7)
B3A O6A C13A 108.0(7)
O5A B3A O6A 110.1(6)
O7 C18 C19 111.9(4)
C20 C19 C21 110.4(6)
C20 C19 C22 109.2(6)
C21 C19 C22 110.4(5)
C20 C19 C18 106.8(5)
C21 C19 C18 109.0(5)
C22 C19 C18 111.0(4)
O8 C20 C19 111.8(6)
B4 O7 C18 117.8(3)
B4 O8 C20 119.6(5)
O8 B4 O7 123.3(4)
O7A C18A C21A 107.3(10)
O7A C18A C20A 109.6(10)
C21A C18A C20A 109.6(11)
O7A C18A C19A 102.6(6)
C21A C18A C19A 114.2(10)
C20A C18A C19A 113.1(10)
O8A C19A C23A 110.0(11)
O8A C19A C22A 105.0(11)
C23A C19A C22A 108.5(11)
O8A C19A C18A 103.1(7)
C23A C19A C18A 116.5(11)
C22A C19A C18A 113.0(10)
B4A O7A C18A 107.7(6)
B4A O8A C19A 112.0(7)
O8A B4A O7A 108.0(6)
O7B C18B C20B 109.9(13)
O7B C18B C21B 108.1(13)
C20B C18B C21B 110.1(13)
O7B C18B C19B 102.3(8)
C20B C18B C19B 113.5(13)
C21B C18B C19B 112.6(12)
O8B C19B C23B 109.3(14)
O8B C19B C22B 106.0(13)
C23B C19B C22B 110.3(13)
O8B C19B C18B 102.1(9)
C23B C19B C18B 115.1(13)
C22B C19B C18B 113.2(13)
B4B O7B C18B 108.1(8)
B4B O8B C19B 109.8(9)
O8B B4B O7B 108.5(8)

loop_
_geom_bond_atom_site_label_1
_geom_bond_atom_site_label_2
_geom_bond_distance
C1 O1 1.464(3)
C1 C4 1.508(4)
C1 C3 1.530(4)
C1 C2 1.550(4)
C2 O2 1.458(3)
C2 C5 1.519(3)
C2 C6 1.524(3)
C7 O3 1.441(3)
C7 C8 1.512(4)
C8 C9 1.526(4)
C8 C10 1.528(4)
C8 C11 1.532(4)
C9 O4 1.444(3)
B1 O1 1.361(3)
B1 O2 1.382(3)
B1 B2 1.705(4)
B2 O3 1.350(3)
B2 O4 1.370(3)
C12 O5 1.460(3)
C12 C14 1.516(6)
C12 C15 1.522(7)
C12 C13 1.544(5)
C13 O6 1.470(4)
C13 C16 1.497(6)
C13 C17 1.529(7)
O5 B3 1.329(4)
O6 B3 1.398(4)
C12A O5A 1.474(9)
C12A C15A 1.507(12)
C12A C14A 1.533(11)
C12A C13A 1.536(10)
C13A O6A 1.477(9)
C13A C16A 1.501(11)
C13A C17A 1.530(11)
O5A B3A 1.359(9)
O6A B3A 1.373(8)
C18 O7 1.458(6)
C18 C19 1.513(7)
C19 C20 1.492(9)
C19 C21 1.507(8)
C19 C22 1.512(6)
C20 O8 1.464(8)
O7 B4 1.354(5)
O8 B4 1.315(6)
C18A O7A 1.467(9)
C18A C21A 1.522(10)
C18A C20A 1.527(10)
C18A C19A 1.543(9)
C19A O8A 1.477(10)
C19A C23A 1.509(10)
C19A C22A 1.535(10)
O7A B4A 1.460(7)
O8A B4A 1.344(9)
C18B O7B 1.467(10)
C18B C20B 1.521(10)
C18B C21B 1.524(10)
C18B C19B 1.549(10)
C19B O8B 1.475(10)
C19B C23B 1.509(11)
C19B C22B 1.530(11)
O7B B4B 1.467(9)
O8B B4B 1.340(9)

loop_
_geom_torsion_atom_site_label_1
_geom_torsion_atom_site_label_2
_geom_torsion_atom_site_label_3
_geom_torsion_atom_site_label_4
_geom_torsion
O1 C1 C2 O2 26.5(2)
C4 C1 C2 O2 144.6(2)
C3 C1 C2 O2 -86.5(2)
O1 C1 C2 C5 144.8(2)
C4 C1 C2 C5 -97.2(3)
C3 C1 C2 C5 31.7(3)
O1 C1 C2 C6 -88.2(2)
C4 C1 C2 C6 29.8(3)
C3 C1 C2 C6 158.7(2)
O3 C7 C8 C9 -55.8(3)
O3 C7 C8 C10 -174.5(2)
O3 C7 C8 C11 64.3(3)
C7 C8 C9 O4 54.3(3)
C10 C8 C9 O4 172.6(2)
C11 C8 C9 O4 -66.1(3)
O1 B1 B2 O3 -16.0(4)
O2 B1 B2 O3 166.2(2)
O1 B1 B2 O4 162.5(2)
O2 B1 B2 O4 -15.3(3)
O2 B1 O1 C1 10.7(3)
B2 B1 O1 C1 -167.3(2)
C4 C1 O1 B1 -145.3(2)
C3 C1 O1 B1 96.1(3)
C2 C1 O1 B1 -23.0(2)
O1 B1 O2 C2 7.7(3)
B2 B1 O2 C2 -174.3(2)
C5 C2 O2 B1 -143.7(2)
C6 C2 O2 B1 98.0(2)
C1 C2 O2 B1 -21.3(2)
O4 B2 O3 C7 1.5(4)
B1 B2 O3 C7 179.9(2)
C8 C7 O3 B2 29.5(3)
O3 B2 O4 C9 -2.3(4)
B1 B2 O4 C9 179.3(2)
C8 C9 O4 B2 -27.5(3)
O5 C12 C13 O6 -26.4(4)
C14 C12 C13 O6 -146.1(3)
C15 C12 C13 O6 85.6(4)
O5 C12 C13 C16 89.2(4)
C14 C12 C13 C16 -30.5(4)
C15 C12 C13 C16 -158.8(4)
O5 C12 C13 C17 -143.7(4)
C14 C12 C13 C17 96.7(5)
C15 C12 C13 C17 -31.7(5)
C14 C12 O5 B3 147.8(4)
C15 C12 O5 B3 -93.2(4)
C13 C12 O5 B3 23.9(4)
C16 C13 O6 B3 -100.1(4)
C17 C13 O6 B3 142.4(4)
C12 C13 O6 B3 20.5(4)
C12 O5 B3 O6 -11.8(4)
C13 O6 B3 O5 -6.5(4)
O5A C12A C13A O6A 29.0(11)
C15A C12A C13A O6A 142.4(14)
C14A C12A C13A O6A -84.0(13)
O5A C12A C13A C16A 144.1(16)
C15A C12A C13A C16A -102.5(19)
C14A C12A C13A C16A 31.1(19)
O5A C12A C13A C17A -87.0(16)
C15A C12A C13A C17A 26(2)
C14A C12A C13A C17A 160.0(16)
C15A C12A O5A B3A -155.5(14)
C14A C12A O5A B3A 87.4(13)
C13A C12A O5A B3A -35.5(12)
C16A C13A O6A B3A -135.7(17)
C17A C13A O6A B3A 108.5(14)
C12A C13A O6A B3A -14.0(12)
C12A O5A B3A O6A 28.9(12)
C13A O6A B3A O5A -8.6(12)
O7 C18 C19 C20 55.5(7)
O7 C18 C19 C21 -63.7(6)
O7 C18 C19 C22 174.5(5)
C21 C19 C20 O8 64.6(8)
C22 C19 C20 O8 -173.9(6)
C18 C19 C20 O8 -53.7(8)
C19 C18 O7 B4 -23.4(6)
C19 C20 O8 B4 20.3(10)
C20 O8 B4 O7 16.3(9)
C18 O7 B4 O8 -14.4(7)
O7A C18A C19A O8A 22.8(11)
C21A C18A C19A O8A -93.0(13)
C20A C18A C19A O8A 140.7(12)
O7A C18A C19A C23A 143.3(12)
C21A C18A C19A C23A 27.6(17)
C20A C18A C19A C23A -98.7(14)
O7A C18A C19A C22A -90.1(11)
C21A C18A C19A C22A 154.2(13)
C20A C18A C19A C22A 27.9(15)
C21A C18A O7A B4A 95.2(11)
C20A C18A O7A B4A -146.0(10)
C19A C18A O7A B4A -25.5(9)
C23A C19A O8A B4A -137.7(14)
C22A C19A O8A B4A 105.8(13)
C18A C19A O8A B4A -12.8(14)
C19A O8A B4A O7A -3.0(14)
C18A O7A B4A O8A 18.8(11)
O7B C18B C19B O8B -27.9(17)
C20B C18B C19B O8B 90(2)
C21B C18B C19B O8B -144(2)
O7B C18B C19B C23B 90(2)
C20B C18B C19B C23B -151(2)
C21B C18B C19B C23B -25(3)
O7B C18B C19B C22B -141(2)
C20B C18B C19B C22B -23(2)
C21B C18B C19B C22B 103(2)
C20B C18B O7B B4B -102.2(19)
C21B C18B O7B B4B 137.6(17)
C19B C18B O7B B4B 18.6(16)
C23B C19B O8B B4B -93(2)
C22B C19B O8B B4B 148(2)
C18B C19B O8B B4B 29(2)
C19B O8B B4B O7B -18(2)
C18B O7B B4B O8B -1.2(18)
